data_7006062
loop_
_publ_author_name
'Shafaatian, Bita'
'Akbari, Alireza'
'Nabavizadeh, S. Masoud'
'Heinemann, Frank W.'
'Rashidi, Mehdi'

_publ_section_title
;
 Aryl, methyl-diplatinum complexes each with a metal-metal
 donor-acceptor bond and bridging 2-diphenylphosphinopyridine (PN)
 ligands: general synthetic approach and mechanism of isomerization.
;
_journal_issue 41
_journal_name_full 'Dalton transactions (Cambridge, England : 2003)'
_journal_page_first 4715
_journal_page_last 4725
_journal_paper_doi 10.1039/b708769a
_journal_year 2007
_chemical_formula_moiety
;
C49 H45 N2 P2 Pt2, C2 F3 O2, 0.313(C H2 Cl2), 0.75(C5 H12)
;
_chemical_formula_sum 'C55.06 H54.63 Cl0.63 F3 N2 O2 P2 Pt2'
_chemical_formula_weight 1307.66
_chemical_name_systematic
;
?
;
_space_group_IT_number 15
_symmetry_cell_setting monoclinic
_symmetry_space_group_name_Hall '-C 2yc'
_symmetry_space_group_name_H-M 'C 1 2/c 1'
_atom_sites_solution_hydrogens geom
_atom_sites_solution_primary direct
_atom_sites_solution_secondary difmap
_audit_creation_method SHELXL-97
_cell_angle_alpha 90.00
_cell_angle_beta 107.287(8)
_cell_angle_gamma 90.00
_cell_formula_units_Z 8
_cell_length_a 40.912(4)
_cell_length_b 19.044(2)
_cell_length_c 13.6246(12)
_cell_measurement_reflns_used 481
_cell_measurement_temperature 100(2)
_cell_measurement_theta_max 20.00
_cell_measurement_theta_min 6.00
_cell_volume 10135.8(18)
_computing_cell_refinement 'EVALCCD (Duisenberg, 2003)'
_computing_data_collection 'COLLECT (Bruker-Nonius, 2002)'
_computing_data_reduction 'EVALCCD (Duisenberg, 2003)'
_computing_molecular_graphics 'SHELXTL 6.12 (Bruker AXS, 2002)'
_computing_publication_material 'SHELXTL 6.12 (Bruker AXS, 2002)'
_computing_structure_refinement 'SHELXTL 6.12 (Bruker AXS, 2002)'
_computing_structure_solution 'SHELXTL 6.12 (Bruker AXS, 2002)'
_diffrn_ambient_temperature 100(2)
_diffrn_detector_area_resol_mean 9
_diffrn_measured_fraction_theta_full 0.998
_diffrn_measured_fraction_theta_max 0.998
_diffrn_measurement_device_type 'Bruker-Nonius KappaCCD'
_diffrn_measurement_method
;
\w-rotations with 1.70 \% and 170 sec per frame
;
_diffrn_radiation_monochromator graphite
_diffrn_radiation_source 'fine-focus sealed tube'
_diffrn_radiation_type MoK\a
_diffrn_radiation_wavelength 0.71073
_diffrn_reflns_av_R_equivalents 0.0576
_diffrn_reflns_av_sigmaI/netI 0.0341
_diffrn_reflns_limit_h_max 52
_diffrn_reflns_limit_h_min -51
_diffrn_reflns_limit_k_max 24
_diffrn_reflns_limit_k_min -24
_diffrn_reflns_limit_l_max 17
_diffrn_reflns_limit_l_min -17
_diffrn_reflns_number 85125
_diffrn_reflns_theta_full 27.10
_diffrn_reflns_theta_max 27.10
_diffrn_reflns_theta_min 3.49
_exptl_absorpt_coefficient_mu 5.665
_exptl_absorpt_correction_T_max 0.753
_exptl_absorpt_correction_T_min 0.446
_exptl_absorpt_correction_type multi-scan
_exptl_absorpt_process_details 'SADABS, Bruker-AXS, 2002'
_exptl_crystal_colour yellow
_exptl_crystal_density_diffrn 1.714
_exptl_crystal_density_method 'not measured'
_exptl_crystal_description needle
_exptl_crystal_F_000 5109
_exptl_crystal_size_max 0.23
_exptl_crystal_size_mid 0.07
_exptl_crystal_size_min 0.05
_refine_diff_density_max 1.216
_refine_diff_density_min -0.939
_refine_diff_density_rms 0.144
_refine_ls_extinction_method none
_refine_ls_goodness_of_fit_ref 1.127
_refine_ls_hydrogen_treatment constr
_refine_ls_matrix_type full
_refine_ls_number_parameters 713
_refine_ls_number_reflns 11160
_refine_ls_number_restraints 98
_refine_ls_restrained_S_all 1.136
_refine_ls_R_factor_all 0.0478
_refine_ls_R_factor_gt 0.0294
_refine_ls_shift/su_max 0.006
_refine_ls_shift/su_mean 0.000
_refine_ls_structure_factor_coef Fsqd
_refine_ls_weighting_details 'calc w=1/[\s^2^(Fo^2^)+(0.0064P)^2^+108.3202P] where P=(Fo^2^+2Fc^2^)/3'
_refine_ls_weighting_scheme calc
_refine_ls_wR_factor_gt 0.0569
_refine_ls_wR_factor_ref 0.0625
_reflns_number_gt 9103
_reflns_number_total 11160
_reflns_threshold_expression >2sigma(I)
_cod_data_source_file b708769a.txt
_cod_data_source_block mr0601
_cod_original_cell_volume 10135.8(17)
_cod_original_sg_symbol_Hall -C2yc
_cod_original_sg_symbol_H-M C2/c
_cod_database_code 7006062

loop_
_symmetry_equiv_pos_as_xyz
'x, y, z'
'-x, y, -z+1/2'
'x+1/2, y+1/2, z'
'-x+1/2, y+1/2, -z+1/2'
'-x, -y, -z'
'x, -y, z-1/2'
'-x+1/2, -y+1/2, -z'
'x+1/2, -y+1/2, z-1/2'

loop_
_atom_site_label
_atom_site_type_symbol
_atom_site_fract_x
_atom_site_fract_y
_atom_site_fract_z
_atom_site_U_iso_or_equiv
_atom_site_adp_type
_atom_site_occupancy
_atom_site_symmetry_multiplicity
_atom_site_calc_flag
_atom_site_refinement_flags
_atom_site_disorder_assembly
_atom_site_disorder_group
Pt1 Pt 0.618117(4) 0.370077(9) 0.923011(14) 0.01448(5) Uani 1 1 d . . .
Pt2 Pt 0.654690(5) 0.348376(9) 1.118072(13) 0.01488(5) Uani 1 1 d . . .
P1 P 0.60506(3) 0.25689(7) 0.91438(9) 0.0160(2) Uani 1 1 d . . .
P2 P 0.69175(3) 0.39838(6) 1.03765(9) 0.0155(2) Uani 1 1 d . . .
N1 N 0.66173(10) 0.2415(2) 1.0805(3) 0.0158(8) Uani 1 1 d . . .
N2 N 0.63711(10) 0.4728(2) 0.9351(3) 0.0162(8) Uani 1 1 d . . .
C1 C 0.68809(12) 0.2062(3) 1.1455(4) 0.0192(10) Uani 1 1 d . . .
H1A H 0.7032 0.2309 1.2014 0.023 Uiso 1 1 calc R . .
C2 C 0.69396(13) 0.1357(3) 1.1340(4) 0.0228(11) Uani 1 1 d . . .
H2A H 0.7128 0.1125 1.1807 0.027 Uiso 1 1 calc R . .
C3 C 0.67194(14) 0.0994(3) 1.0534(4) 0.0277(12) Uani 1 1 d . . .
H3A H 0.6751 0.0507 1.0443 0.033 Uiso 1 1 calc R . .
C4 C 0.64501(14) 0.1358(3) 0.9856(4) 0.0263(11) Uani 1 1 d . . .
H4A H 0.6298 0.1122 0.9288 0.032 Uiso 1 1 calc R . .
C5 C 0.64059(12) 0.2067(3) 1.0016(4) 0.0176(10) Uani 1 1 d . . .
C6 C 0.60147(13) 0.2131(3) 0.7923(4) 0.0206(10) Uani 1 1 d . . .
C7 C 0.57444(14) 0.1710(3) 0.7419(4) 0.0280(12) Uani 1 1 d . . .
H7A H 0.5558 0.1649 0.7690 0.034 Uiso 1 1 calc R . .
C8 C 0.57437(16) 0.1373(3) 0.6510(4) 0.0353(14) Uani 1 1 d . . .
H8A H 0.5555 0.1088 0.6156 0.042 Uiso 1 1 calc R . .
C9 C 0.60174(16) 0.1455(3) 0.6125(4) 0.0383(15) Uani 1 1 d . . .
H9A H 0.6017 0.1221 0.5509 0.046 Uiso 1 1 calc R . .
C10 C 0.62902(16) 0.1870(3) 0.6624(4) 0.0355(14) Uani 1 1 d . . .
H10A H 0.6478 0.1923 0.6354 0.043 Uiso 1 1 calc R . .
C11 C 0.62909(14) 0.2213(3) 0.7526(4) 0.0288(12) Uani 1 1 d . . .
H11A H 0.6479 0.2504 0.7872 0.035 Uiso 1 1 calc R . .
C12 C 0.56743(12) 0.2314(3) 0.9508(4) 0.0204(10) Uani 1 1 d . . .
C13 C 0.56902(14) 0.1838(3) 1.0299(4) 0.0279(12) Uani 1 1 d . . .
H13A H 0.5903 0.1629 1.0659 0.033 Uiso 1 1 calc R . .
C14 C 0.53979(15) 0.1670(3) 1.0563(4) 0.0335(14) Uani 1 1 d . . .
H14A H 0.5410 0.1348 1.1105 0.040 Uiso 1 1 calc R . .
C15 C 0.50908(15) 0.1970(3) 1.0040(5) 0.0348(14) Uani 1 1 d . . .
H15A H 0.4890 0.1852 1.0221 0.042 Uiso 1 1 calc R . .
C16 C 0.50695(14) 0.2445(3) 0.9248(5) 0.0345(14) Uani 1 1 d . . .
H16A H 0.4856 0.2650 0.8888 0.041 Uiso 1 1 calc R . .
C17 C 0.53631(13) 0.2617(3) 0.8987(5) 0.0285(12) Uani 1 1 d . . .
H17A H 0.5351 0.2944 0.8451 0.034 Uiso 1 1 calc R . .
C18 C 0.61805(13) 0.5307(3) 0.8995(4) 0.0200(10) Uani 1 1 d . . .
H18A H 0.5945 0.5254 0.8629 0.024 Uiso 1 1 calc R . .
C19 C 0.63211(13) 0.5973(3) 0.9154(4) 0.0220(11) Uani 1 1 d . . .
H19A H 0.6180 0.6373 0.8934 0.026 Uiso 1 1 calc R . .
C20 C 0.66643(14) 0.6055(3) 0.9627(4) 0.0229(11) Uani 1 1 d . . .
H20A H 0.6764 0.6510 0.9725 0.027 Uiso 1 1 calc R . .
C21 C 0.68659(13) 0.5462(3) 0.9965(4) 0.0200(10) Uani 1 1 d . . .
H21A H 0.7106 0.5505 1.0281 0.024 Uiso 1 1 calc R . .
C22 C 0.67096(12) 0.4808(2) 0.9830(3) 0.0167(10) Uani 1 1 d . . .
C23 C 0.73365(13) 0.4224(3) 1.1237(4) 0.0239(11) Uani 1 1 d . . .
C24 C 0.73843(16) 0.4196(4) 1.2284(5) 0.0463(18) Uani 1 1 d . . .
H24A H 0.7198 0.4084 1.2539 0.056 Uiso 1 1 calc R . .
C25 C 0.77079(19) 0.4335(5) 1.2963(6) 0.074(3) Uani 1 1 d . . .
H25A H 0.7740 0.4321 1.3683 0.089 Uiso 1 1 calc R . .
C26 C 0.79779(17) 0.4490(4) 1.2608(7) 0.064(3) Uani 1 1 d . . .
H26A H 0.8197 0.4579 1.3078 0.077 Uiso 1 1 calc R . .
C27 C 0.79318(16) 0.4518(3) 1.1571(6) 0.0479(18) Uani 1 1 d . . .
H27A H 0.8120 0.4630 1.1324 0.058 Uiso 1 1 calc R . .
C28 C 0.76125(14) 0.4385(3) 1.0880(5) 0.0363(14) Uani 1 1 d . . .
H28A H 0.7583 0.4404 1.0162 0.044 Uiso 1 1 calc R . .
C29 C 0.70119(11) 0.3575(3) 0.9278(3) 0.0181(10) Uani 1 1 d . . .
C30 C 0.69876(14) 0.3940(3) 0.8373(4) 0.0284(12) Uani 1 1 d . . .
H30A H 0.6918 0.4418 0.8313 0.034 Uiso 1 1 calc R . .
C31 C 0.70636(15) 0.3614(3) 0.7564(4) 0.0361(14) Uani 1 1 d . . .
H31A H 0.7048 0.3870 0.6954 0.043 Uiso 1 1 calc R . .
C32 C 0.71631(13) 0.2916(3) 0.7632(4) 0.0315(13) Uani 1 1 d . . .
H32A H 0.7214 0.2693 0.7071 0.038 Uiso 1 1 calc R . .
C33 C 0.71878(13) 0.2548(3) 0.8523(4) 0.0270(12) Uani 1 1 d . . .
H33A H 0.7255 0.2069 0.8574 0.032 Uiso 1 1 calc R . .
C34 C 0.71148(12) 0.2872(3) 0.9346(4) 0.0208(10) Uani 1 1 d . . .
H34A H 0.7135 0.2615 0.9958 0.025 Uiso 1 1 calc R . .
C35 C 0.58826(12) 0.3879(3) 0.7785(4) 0.0187(10) Uani 1 1 d . . .
C36 C 0.59988(13) 0.3788(3) 0.6923(4) 0.0250(11) Uani 1 1 d . . .
H36A H 0.6229 0.3651 0.7018 0.030 Uiso 1 1 calc R . .
C37 C 0.57829(15) 0.3893(3) 0.5933(4) 0.0304(13) Uani 1 1 d . . .
H37A H 0.5869 0.3824 0.5365 0.036 Uiso 1 1 calc R . .
C38 C 0.54458(14) 0.4096(3) 0.5753(4) 0.0292(12) Uani 1 1 d . . .
C39 C 0.53323(13) 0.4217(3) 0.6606(4) 0.0288(12) Uani 1 1 d . . .
H39A H 0.5105 0.4379 0.6509 0.035 Uiso 1 1 calc R . .
C40 C 0.55468(12) 0.4105(3) 0.7601(4) 0.0224(11) Uani 1 1 d . . .
H40A H 0.5461 0.4184 0.8167 0.027 Uiso 1 1 calc R . .
C41 C 0.52105(18) 0.4177(4) 0.4670(5) 0.0483(17) Uani 1 1 d . . .
H41A H 0.5335 0.4061 0.4179 0.072 Uiso 1 1 calc R . .
H41B H 0.5129 0.4663 0.4562 0.072 Uiso 1 1 calc R . .
H41C H 0.5014 0.3860 0.4568 0.072 Uiso 1 1 calc R . .
C42 C 0.61922(12) 0.3141(2) 1.1865(3) 0.0174(10) Uani 1 1 d . . .
C43 C 0.58630(13) 0.3430(3) 1.1671(4) 0.0223(11) Uani 1 1 d . . .
H43A H 0.5794 0.3800 1.1185 0.027 Uiso 1 1 calc R . .
C44 C 0.56353(12) 0.3186(3) 1.2174(4) 0.0228(11) Uani 1 1 d . . .
H44A H 0.5413 0.3388 1.2017 0.027 Uiso 1 1 calc R . .
C45 C 0.57254(13) 0.2650(3) 1.2906(4) 0.0204(10) Uani 1 1 d . . .
C46 C 0.60492(13) 0.2364(3) 1.3102(4) 0.0204(10) Uani 1 1 d . . .
H46A H 0.6118 0.2002 1.3600 0.025 Uiso 1 1 calc R . .
C47 C 0.62764(12) 0.2594(2) 1.2584(4) 0.0180(10) Uani 1 1 d . . .
H47A H 0.6494 0.2375 1.2723 0.022 Uiso 1 1 calc R . .
C48 C 0.54773(14) 0.2391(3) 1.3465(5) 0.0321(13) Uani 1 1 d . . .
H48A H 0.5587 0.2021 1.3952 0.048 Uiso 1 1 calc R . .
H48B H 0.5272 0.2202 1.2965 0.048 Uiso 1 1 calc R . .
H48C H 0.5414 0.2782 1.3839 0.048 Uiso 1 1 calc R . .
C49 C 0.64711(14) 0.4460(2) 1.1721(4) 0.0226(11) Uani 1 1 d . . .
H49A H 0.6591 0.4488 1.2458 0.034 Uiso 1 1 calc R . .
H49B H 0.6226 0.4537 1.1604 0.034 Uiso 1 1 calc R . .
H49C H 0.6561 0.4821 1.1356 0.034 Uiso 1 1 calc R . .
C50 C 0.8501(3) 0.5781(6) 0.1039(9) 0.039(3) Uani 0.50 1 d PDU A 1
O1 O 0.8554(3) 0.5558(5) 0.0245(7) 0.057(3) Uani 0.50 1 d PDU A 1
O2 O 0.8283(2) 0.6175(5) 0.1139(10) 0.057(3) Uani 0.50 1 d PDU A 1
C51 C 0.8774(3) 0.5493(6) 0.2040(9) 0.034(2) Uani 0.50 1 d PDU A 1
F1 F 0.8711(3) 0.5749(5) 0.2874(8) 0.056(3) Uani 0.50 1 d PDU A 1
F2 F 0.90943(17) 0.5708(4) 0.2076(7) 0.052(2) Uani 0.50 1 d PDU A 1
F3 F 0.8771(2) 0.4809(4) 0.2076(6) 0.045(2) Uani 0.50 1 d PDU A 1
C52 C 0.7825(4) 0.7233(7) 0.0459(9) 0.053(3) Uani 0.50 1 d PDU B 2
O3 O 0.8016(3) 0.7341(5) -0.0121(6) 0.046(2) Uani 0.50 1 d PDU B 2
O4 O 0.7748(3) 0.7515(7) 0.1200(8) 0.073(3) Uani 0.50 1 d PDU B 2
C53 C 0.7965(4) 0.6409(6) 0.0666(9) 0.063(3) Uani 0.50 1 d PDU B 2
F4 F 0.7700(3) 0.6035(5) 0.0192(7) 0.081(3) Uani 0.50 1 d PDU B 2
F5 F 0.8198(3) 0.6408(6) 0.0088(8) 0.088(3) Uani 0.50 1 d PDU B 2
F6 F 0.8132(3) 0.6297(5) 0.1573(6) 0.071(3) Uani 0.50 1 d PDU B 2
C101 C 0.5300(9) 0.0010(19) 0.408(3) 0.133(19) Uani 0.50 1 d PD C 2
H10B H 0.5280 -0.0249 0.4684 0.200 Uiso 0.50 1 calc PR C 2
H10C H 0.5141 -0.0187 0.3458 0.200 Uiso 0.50 1 calc PR C 2
H10D H 0.5244 0.0506 0.4146 0.200 Uiso 0.50 1 calc PR C 2
C102 C 0.5664(4) -0.0049(8) 0.4024(13) 0.059(4) Uani 0.50 1 d PD C 2
H10E H 0.5722 -0.0553 0.4030 0.071 Uiso 0.50 1 calc PR C 2
H10F H 0.5819 0.0162 0.4656 0.071 Uiso 0.50 1 calc PR C 2
C103 C 0.5742(4) 0.0288(7) 0.3106(12) 0.052(4) Uani 0.50 1 d P C 2
H10G H 0.5577 0.0108 0.2468 0.063 Uiso 0.50 1 calc PR C 2
H10H H 0.5706 0.0802 0.3129 0.063 Uiso 0.50 1 calc PR C 2
C104 C 0.6095(4) 0.0158(11) 0.3059(14) 0.061(5) Uani 0.50 1 d P C 2
H10I H 0.6135 -0.0354 0.3057 0.074 Uiso 0.50 1 calc PR C 2
H10J H 0.6261 0.0358 0.3679 0.074 Uiso 0.50 1 calc PR C 2
C105 C 0.6156(5) 0.0500(9) 0.2056(15) 0.047(4) Uani 0.50 1 d P C 2
H10K H 0.6387 0.0383 0.2032 0.070 Uiso 0.50 1 calc PR C 2
H10L H 0.6132 0.1011 0.2080 0.070 Uiso 0.50 1 calc PR C 2
H10M H 0.5987 0.0315 0.1441 0.070 Uiso 0.50 1 calc PR C 2
C201 C 0.5000 0.0076(11) 0.2500 0.053(5) Uani 0.50 2 d SP . 1
H20B H 0.4829 0.0385 0.2667 0.063 Uiso 0.25 1 calc PR . 1
H20C H 0.5171 0.0385 0.2333 0.063 Uiso 0.25 1 calc PR . 1
C202 C 0.5173(6) -0.0303(10) 0.3412(13) 0.078(7) Uani 0.50 1 d PD D 1
H20D H 0.5332 -0.0641 0.3244 0.094 Uiso 0.50 1 calc PR D 1
H20E H 0.5001 -0.0578 0.3630 0.094 Uiso 0.50 1 calc PR D 1
C203 C 0.5369(8) 0.0137(14) 0.4295(17) 0.046(6) Uani 0.50 1 d PD D 1
H20F H 0.5481 -0.0167 0.4879 0.070 Uiso 0.50 1 calc PR D 1
H20G H 0.5213 0.0459 0.4492 0.070 Uiso 0.50 1 calc PR D 1
H20H H 0.5543 0.0407 0.4095 0.070 Uiso 0.50 1 calc PR D 1
Cl1 Cl 0.7579(3) 0.6154(6) 0.1031(10) 0.048(3) Uiso 0.158(5) 1 d PD E 3
Cl2 Cl 0.7774(3) 0.7484(5) -0.0380(9) 0.048(3) Uiso 0.158(5) 1 d PD E 3
C100 C 0.7821(7) 0.6704(16) 0.041(3) 0.048(3) Uiso 0.158(5) 1 d PD E 3
H10N H 0.7906 0.6357 0.0006 0.057 Uiso 0.158(5) 1 calc PR E 3
H10O H 0.8024 0.6824 0.0997 0.057 Uiso 0.158(5) 1 calc PR E 3
Cl3 Cl 0.7863(4) 0.8090(7) 0.1592(11) 0.070(4) Uiso 0.155(6) 1 d PD F 4
Cl4 Cl 0.7597(4) 0.6382(7) 0.1157(13) 0.070(4) Uiso 0.155(6) 1 d PD F 4
C200 C 0.7624(14) 0.7322(10) 0.102(4) 0.070(4) Uiso 0.155(6) 1 d PD F 4
H20I H 0.7632 0.7360 0.0307 0.084 Uiso 0.155(6) 1 calc PR F 4
H20J H 0.7389 0.7466 0.0990 0.084 Uiso 0.155(6) 1 calc PR F 4

loop_
_atom_site_aniso_label
_atom_site_aniso_U_11
_atom_site_aniso_U_22
_atom_site_aniso_U_33
_atom_site_aniso_U_23
_atom_site_aniso_U_13
_atom_site_aniso_U_12
Pt1 0.01426(9) 0.01581(9) 0.01367(9) 0.00078(7) 0.00462(7) 0.00041(7)
Pt2 0.01977(9) 0.01472(9) 0.01159(9) 0.00049(7) 0.00687(7) -0.00109(7)
P1 0.0145(6) 0.0188(6) 0.0151(6) -0.0016(5) 0.0048(5) -0.0007(5)
P2 0.0183(6) 0.0156(6) 0.0136(6) 0.0003(5) 0.0061(5) -0.0006(5)
N1 0.017(2) 0.018(2) 0.016(2) 0.0011(16) 0.0101(17) -0.0013(16)
N2 0.020(2) 0.017(2) 0.013(2) 0.0004(16) 0.0065(16) 0.0003(16)
C1 0.017(2) 0.023(3) 0.018(2) 0.002(2) 0.007(2) -0.002(2)
C2 0.024(3) 0.024(3) 0.021(3) 0.006(2) 0.009(2) 0.007(2)
C3 0.038(3) 0.017(3) 0.028(3) 0.001(2) 0.011(2) 0.007(2)
C4 0.033(3) 0.023(3) 0.022(3) 0.000(2) 0.006(2) 0.001(2)
C5 0.020(2) 0.021(3) 0.015(2) 0.0057(19) 0.010(2) 0.005(2)
C6 0.025(3) 0.020(3) 0.015(2) -0.002(2) 0.004(2) 0.003(2)
C7 0.025(3) 0.028(3) 0.026(3) -0.002(2) -0.001(2) 0.004(2)
C8 0.042(3) 0.030(3) 0.024(3) -0.007(2) -0.006(3) 0.007(3)
C9 0.054(4) 0.037(3) 0.020(3) -0.005(3) 0.005(3) 0.019(3)
C10 0.040(3) 0.042(4) 0.028(3) -0.004(3) 0.015(3) 0.008(3)
C11 0.028(3) 0.040(3) 0.020(3) -0.005(2) 0.010(2) 0.001(2)
C12 0.019(2) 0.020(3) 0.025(3) -0.007(2) 0.011(2) -0.006(2)
C13 0.027(3) 0.033(3) 0.026(3) -0.004(2) 0.011(2) -0.007(2)
C14 0.039(3) 0.034(3) 0.034(3) -0.005(3) 0.022(3) -0.014(3)
C15 0.030(3) 0.036(3) 0.048(4) -0.019(3) 0.028(3) -0.016(3)
C16 0.021(3) 0.033(3) 0.053(4) -0.007(3) 0.017(3) -0.001(2)
C17 0.025(3) 0.023(3) 0.040(3) -0.001(2) 0.013(3) 0.000(2)
C18 0.024(3) 0.021(3) 0.017(3) 0.0030(19) 0.008(2) 0.003(2)
C19 0.031(3) 0.018(3) 0.019(3) 0.003(2) 0.012(2) 0.008(2)
C20 0.036(3) 0.017(2) 0.019(3) -0.001(2) 0.013(2) -0.004(2)
C21 0.023(3) 0.020(3) 0.020(3) 0.000(2) 0.010(2) -0.006(2)
C22 0.023(2) 0.018(2) 0.012(2) -0.0019(18) 0.009(2) -0.001(2)
C23 0.023(3) 0.015(3) 0.030(3) -0.001(2) 0.003(2) 0.002(2)
C24 0.031(3) 0.072(5) 0.029(3) -0.021(3) -0.002(3) 0.007(3)
C25 0.049(5) 0.119(8) 0.037(4) -0.044(5) -0.014(4) 0.019(5)
C26 0.027(4) 0.062(5) 0.085(6) -0.047(5) -0.012(4) 0.006(3)
C27 0.030(3) 0.027(3) 0.082(6) -0.007(3) 0.011(4) -0.009(3)
C28 0.023(3) 0.032(3) 0.051(4) 0.007(3) 0.007(3) -0.005(2)
C29 0.014(2) 0.027(3) 0.014(2) -0.001(2) 0.0040(18) -0.002(2)
C30 0.036(3) 0.031(3) 0.021(3) 0.008(2) 0.012(2) 0.013(2)
C31 0.036(3) 0.057(4) 0.017(3) 0.007(3) 0.011(2) 0.016(3)
C32 0.023(3) 0.052(4) 0.021(3) -0.010(3) 0.009(2) 0.008(3)
C33 0.025(3) 0.026(3) 0.033(3) -0.008(2) 0.014(2) 0.001(2)
C34 0.021(2) 0.025(3) 0.018(3) -0.002(2) 0.009(2) 0.001(2)
C35 0.022(2) 0.019(3) 0.014(2) 0.0034(19) 0.004(2) -0.003(2)
C36 0.022(3) 0.034(3) 0.020(3) 0.004(2) 0.008(2) -0.001(2)
C37 0.040(3) 0.037(3) 0.017(3) 0.005(2) 0.011(2) 0.000(3)
C38 0.033(3) 0.025(3) 0.023(3) 0.005(2) -0.001(2) -0.001(2)
C39 0.020(3) 0.035(3) 0.027(3) 0.009(2) 0.000(2) 0.005(2)
C40 0.021(3) 0.025(3) 0.021(3) 0.004(2) 0.007(2) 0.002(2)
C41 0.058(4) 0.052(4) 0.024(3) 0.002(3) -0.003(3) 0.013(3)
C42 0.021(2) 0.019(3) 0.012(2) -0.0023(19) 0.0054(19) -0.003(2)
C43 0.027(3) 0.025(3) 0.014(2) 0.002(2) 0.004(2) 0.002(2)
C44 0.016(2) 0.030(3) 0.022(3) 0.000(2) 0.004(2) 0.001(2)
C45 0.022(3) 0.024(3) 0.016(2) -0.004(2) 0.008(2) -0.007(2)
C46 0.028(3) 0.016(2) 0.019(3) 0.0025(19) 0.009(2) -0.001(2)
C47 0.020(2) 0.015(2) 0.020(3) -0.0003(19) 0.009(2) 0.0012(19)
C48 0.025(3) 0.036(3) 0.041(3) 0.007(3) 0.018(3) 0.000(2)
C49 0.037(3) 0.017(2) 0.021(3) -0.001(2) 0.018(2) -0.001(2)
C50 0.035(5) 0.022(5) 0.058(6) -0.003(5) 0.014(5) -0.012(4)
O1 0.070(6) 0.061(6) 0.036(5) -0.006(5) 0.008(5) -0.033(5)
O2 0.044(6) 0.035(5) 0.107(9) 0.001(6) 0.046(6) -0.002(4)
C51 0.038(5) 0.022(5) 0.046(6) -0.010(5) 0.019(5) -0.009(5)
F1 0.076(7) 0.053(7) 0.041(5) -0.007(5) 0.020(5) 0.001(5)
F2 0.022(3) 0.040(4) 0.089(6) 0.002(4) 0.007(4) -0.003(3)
F3 0.045(5) 0.033(5) 0.049(5) 0.003(4) -0.001(4) -0.003(4)
C52 0.069(7) 0.053(7) 0.028(6) -0.002(5) 0.002(5) -0.019(6)
O3 0.057(6) 0.049(5) 0.031(5) 0.007(4) 0.012(4) -0.024(5)
O4 0.074(8) 0.111(9) 0.028(5) -0.013(6) 0.006(5) 0.007(7)
C53 0.074(7) 0.071(7) 0.035(6) -0.011(6) 0.005(6) -0.014(6)
F4 0.095(7) 0.083(7) 0.063(6) -0.013(5) 0.021(5) -0.058(6)
F5 0.089(7) 0.117(8) 0.066(6) 0.001(6) 0.034(5) -0.008(6)
F6 0.116(8) 0.055(5) 0.035(5) -0.007(4) 0.011(5) -0.022(6)
C101 0.11(3) 0.048(19) 0.24(5) 0.01(2) 0.06(3) 0.01(2)
C102 0.082(12) 0.035(8) 0.066(10) -0.004(7) 0.033(9) 0.003(8)
C103 0.064(10) 0.028(7) 0.073(11) 0.000(7) 0.033(8) -0.005(7)
C104 0.051(11) 0.061(13) 0.067(12) 0.030(10) 0.009(9) -0.007(10)
C105 0.051(11) 0.036(10) 0.050(10) 0.010(8) 0.009(8) -0.012(7)
C201 0.062(13) 0.055(13) 0.043(12) 0.000 0.018(10) 0.000
C202 0.119(17) 0.040(10) 0.045(10) -0.007(7) -0.024(10) -0.017(10)
C203 0.063(12) 0.047(12) 0.039(8) -0.013(8) 0.030(8) -0.026(9)

loop_
_atom_type_symbol
_atom_type_description
_atom_type_scat_dispersion_real
_atom_type_scat_dispersion_imag
_atom_type_scat_source
C C 0.0033 0.0016 'International Tables Vol C Tables 4.2.6.8 and 6.1.1.4'
H H 0.0000 0.0000 'International Tables Vol C Tables 4.2.6.8 and 6.1.1.4'
N N 0.0061 0.0033 'International Tables Vol C Tables 4.2.6.8 and 6.1.1.4'
O O 0.0106 0.0060 'International Tables Vol C Tables 4.2.6.8 and 6.1.1.4'
F F 0.0171 0.0103 'International Tables Vol C Tables 4.2.6.8 and 6.1.1.4'
P P 0.1023 0.0942 'International Tables Vol C Tables 4.2.6.8 and 6.1.1.4'
Pt Pt -1.7033 8.3905 'International Tables Vol C Tables 4.2.6.8 and 6.1.1.4'
Cl Cl 0.1484 0.1585 'International Tables Vol C Tables 4.2.6.8 and 6.1.1.4'

loop_
_geom_angle_atom_site_label_1
_geom_angle_atom_site_label_2
_geom_angle_atom_site_label_3
_geom_angle
_geom_angle_site_symmetry_1
_geom_angle_site_symmetry_3
_geom_angle_publ_flag
C35 Pt1 N2 91.28(17) . . ?
C35 Pt1 P1 92.61(14) . . ?
N2 Pt1 P1 172.49(11) . . ?
C35 Pt1 Pt2 176.80(14) . . ?
N2 Pt1 Pt2 88.93(10) . . ?
P1 Pt1 Pt2 87.54(3) . . ?
C42 Pt2 C49 85.57(19) . . ?
C42 Pt2 N1 88.27(16) . . ?
C49 Pt2 N1 172.38(17) . . ?
C42 Pt2 P2 173.95(14) . . ?
C49 Pt2 P2 89.26(14) . . ?
N1 Pt2 P2 97.12(10) . . ?
C42 Pt2 Pt1 103.85(13) . . ?
C49 Pt2 Pt1 96.70(15) . . ?
N1 Pt2 Pt1 89.12(10) . . ?
P2 Pt2 Pt1 73.61(3) . . ?
C12 P1 C6 106.3(2) . . ?
C12 P1 C5 104.7(2) . . ?
C6 P1 C5 100.6(2) . . ?
C12 P1 Pt1 117.12(17) . . ?
C6 P1 Pt1 116.46(17) . . ?
C5 P1 Pt1 109.76(16) . . ?
C23 P2 C29 104.3(2) . . ?
C23 P2 C22 106.3(2) . . ?
C29 P2 C22 102.6(2) . . ?
C23 P2 Pt2 114.85(18) . . ?
C29 P2 Pt2 122.54(16) . . ?
C22 P2 Pt2 104.68(15) . . ?
C5 N1 C1 118.6(4) . . ?
C5 N1 Pt2 124.3(3) . . ?
C1 N1 Pt2 117.0(3) . . ?
C22 N2 C18 118.5(4) . . ?
C22 N2 Pt1 116.6(3) . . ?
C18 N2 Pt1 124.9(3) . . ?
N1 C1 C2 122.7(5) . . ?
N1 C1 H1A 118.6 . . ?
C2 C1 H1A 118.6 . . ?
C3 C2 C1 118.8(5) . . ?
C3 C2 H2A 120.6 . . ?
C1 C2 H2A 120.6 . . ?
C2 C3 C4 118.7(5) . . ?
C2 C3 H3A 120.7 . . ?
C4 C3 H3A 120.7 . . ?
C5 C4 C3 119.5(5) . . ?
C5 C4 H4A 120.2 . . ?
C3 C4 H4A 120.2 . . ?
N1 C5 C4 121.7(4) . . ?
N1 C5 P1 117.2(3) . . ?
C4 C5 P1 121.1(4) . . ?
C7 C6 C11 119.7(5) . . ?
C7 C6 P1 123.8(4) . . ?
C11 C6 P1 116.4(4) . . ?
C6 C7 C8 120.1(5) . . ?
C6 C7 H7A 120.0 . . ?
C8 C7 H7A 120.0 . . ?
C9 C8 C7 119.9(6) . . ?
C9 C8 H8A 120.1 . . ?
C7 C8 H8A 120.1 . . ?
C10 C9 C8 120.6(5) . . ?
C10 C9 H9A 119.7 . . ?
C8 C9 H9A 119.7 . . ?
C9 C10 C11 119.8(6) . . ?
C9 C10 H10A 120.1 . . ?
C11 C10 H10A 120.1 . . ?
C10 C11 C6 119.9(5) . . ?
C10 C11 H11A 120.0 . . ?
C6 C11 H11A 120.0 . . ?
C17 C12 C13 119.4(5) . . ?
C17 C12 P1 118.2(4) . . ?
C13 C12 P1 122.4(4) . . ?
C14 C13 C12 120.4(5) . . ?
C14 C13 H13A 119.8 . . ?
C12 C13 H13A 119.8 . . ?
C15 C14 C13 119.8(5) . . ?
C15 C14 H14A 120.1 . . ?
C13 C14 H14A 120.1 . . ?
C14 C15 C16 120.7(5) . . ?
C14 C15 H15A 119.7 . . ?
C16 C15 H15A 119.7 . . ?
C17 C16 C15 119.5(5) . . ?
C17 C16 H16A 120.3 . . ?
C15 C16 H16A 120.3 . . ?
C12 C17 C16 120.2(5) . . ?
C12 C17 H17A 119.9 . . ?
C16 C17 H17A 119.9 . . ?
N2 C18 C19 121.5(5) . . ?
N2 C18 H18A 119.3 . . ?
C19 C18 H18A 119.3 . . ?
C20 C19 C18 119.9(5) . . ?
C20 C19 H19A 120.0 . . ?
C18 C19 H19A 120.0 . . ?
C19 C20 C21 119.1(5) . . ?
C19 C20 H20A 120.4 . . ?
C21 C20 H20A 120.4 . . ?
C22 C21 C20 118.6(5) . . ?
C22 C21 H21A 120.7 . . ?
C20 C21 H21A 120.7 . . ?
N2 C22 C21 122.1(4) . . ?
N2 C22 P2 112.5(3) . . ?
C21 C22 P2 125.0(4) . . ?
C24 C23 C28 119.3(5) . . ?
C24 C23 P2 118.1(4) . . ?
C28 C23 P2 122.5(4) . . ?
C23 C24 C25 119.5(7) . . ?
C23 C24 H24A 120.2 . . ?
C25 C24 H24A 120.2 . . ?
C26 C25 C24 120.9(7) . . ?
C26 C25 H25A 119.5 . . ?
C24 C25 H25A 119.5 . . ?
C25 C26 C27 119.8(6) . . ?
C25 C26 H26A 120.1 . . ?
C27 C26 H26A 120.1 . . ?
C26 C27 C28 120.4(7) . . ?
C26 C27 H27A 119.8 . . ?
C28 C27 H27A 119.8 . . ?
C27 C28 C23 120.1(6) . . ?
C27 C28 H28A 119.9 . . ?
C23 C28 H28A 119.9 . . ?
C30 C29 C34 118.5(4) . . ?
C30 C29 P2 122.3(4) . . ?
C34 C29 P2 119.1(4) . . ?
C31 C30 C29 120.6(5) . . ?
C31 C30 H30A 119.7 . . ?
C29 C30 H30A 119.7 . . ?
C30 C31 C32 120.7(5) . . ?
C30 C31 H31A 119.7 . . ?
C32 C31 H31A 119.7 . . ?
C33 C32 C31 119.4(5) . . ?
C33 C32 H32A 120.3 . . ?
C31 C32 H32A 120.3 . . ?
C32 C33 C34 120.5(5) . . ?
C32 C33 H33A 119.7 . . ?
C34 C33 H33A 119.7 . . ?
C33 C34 C29 120.3(5) . . ?
C33 C34 H34A 119.8 . . ?
C29 C34 H34A 119.8 . . ?
C40 C35 C36 116.8(4) . . ?
C40 C35 Pt1 120.6(4) . . ?
C36 C35 Pt1 122.7(4) . . ?
C37 C36 C35 121.3(5) . . ?
C37 C36 H36A 119.4 . . ?
C35 C36 H36A 119.4 . . ?
C38 C37 C36 121.7(5) . . ?
C38 C37 H37A 119.2 . . ?
C36 C37 H37A 119.2 . . ?
C37 C38 C39 117.5(5) . . ?
C37 C38 C41 120.9(5) . . ?
C39 C38 C41 121.6(5) . . ?
C38 C39 C40 121.1(5) . . ?
C38 C39 H39A 119.5 . . ?
C40 C39 H39A 119.5 . . ?
C35 C40 C39 121.7(5) . . ?
C35 C40 H40A 119.2 . . ?
C39 C40 H40A 119.2 . . ?
C38 C41 H41A 109.5 . . ?
C38 C41 H41B 109.5 . . ?
H41A C41 H41B 109.5 . . ?
C38 C41 H41C 109.5 . . ?
H41A C41 H41C 109.5 . . ?
H41B C41 H41C 109.5 . . ?
C47 C42 C43 116.4(4) . . ?
C47 C42 Pt2 119.6(3) . . ?
C43 C42 Pt2 123.9(4) . . ?
C44 C43 C42 121.4(5) . . ?
C44 C43 H43A 119.3 . . ?
C42 C43 H43A 119.3 . . ?
C43 C44 C45 121.5(5) . . ?
C43 C44 H44A 119.2 . . ?
C45 C44 H44A 119.2 . . ?
C46 C45 C44 117.4(4) . . ?
C46 C45 C48 121.2(5) . . ?
C44 C45 C48 121.4(5) . . ?
C45 C46 C47 121.5(5) . . ?
C45 C46 H46A 119.3 . . ?
C47 C46 H46A 119.3 . . ?
C46 C47 C42 121.7(4) . . ?
C46 C47 H47A 119.1 . . ?
C42 C47 H47A 119.1 . . ?
C45 C48 H48A 109.5 . . ?
C45 C48 H48B 109.5 . . ?
H48A C48 H48B 109.5 . . ?
C45 C48 H48C 109.5 . . ?
H48A C48 H48C 109.5 . . ?
H48B C48 H48C 109.5 . . ?
Pt2 C49 H49A 109.5 . . ?
Pt2 C49 H49B 109.5 . . ?
H49A C49 H49B 109.5 . . ?
Pt2 C49 H49C 109.5 . . ?
H49A C49 H49C 109.5 . . ?
H49B C49 H49C 109.5 . . ?
O2 C50 O1 129.8(13) . . ?
O2 C50 C51 118.4(12) . . ?
O1 C50 C51 111.8(10) . . ?
F3 C51 F1 109.2(10) . . ?
F3 C51 F2 108.5(11) . . ?
F1 C51 F2 106.6(10) . . ?
F3 C51 C50 111.6(9) . . ?
F1 C51 C50 110.2(10) . . ?
F2 C51 C50 110.6(9) . . ?
O4 C52 O3 140.1(13) . . ?
O4 C52 C53 114.8(11) . . ?
O3 C52 C53 90.9(9) . . ?
F6 C53 F4 122.3(10) . . ?
F6 C53 F5 107.0(12) . . ?
F4 C53 F5 109.0(11) . . ?
F6 C53 C52 113.0(11) . . ?
F4 C53 C52 103.9(11) . . ?
F5 C53 C52 99.3(8) . . ?
C102 C101 H10B 109.5 . . ?
C102 C101 H10C 109.5 . . ?
H10B C101 H10C 109.5 . . ?
C102 C101 H10D 109.5 . . ?
H10B C101 H10D 109.5 . . ?
H10C C101 H10D 109.5 . . ?
C101 C102 C103 117(2) . . ?
C101 C102 H10E 107.9 . . ?
C103 C102 H10E 107.9 . . ?
C101 C102 H10F 107.9 . . ?
C103 C102 H10F 107.9 . . ?
H10E C102 H10F 107.2 . . ?
C104 C103 C102 114.1(14) . . ?
C104 C103 H10G 108.7 . . ?
C102 C103 H10G 108.7 . . ?
C104 C103 H10H 108.7 . . ?
C102 C103 H10H 108.7 . . ?
H10G C103 H10H 107.6 . . ?
C103 C104 C105 111.7(14) . . ?
C103 C104 H10I 109.3 . . ?
C105 C104 H10I 109.3 . . ?
C103 C104 H10J 109.3 . . ?
C105 C104 H10J 109.3 . . ?
H10I C104 H10J 107.9 . . ?
C104 C105 H10K 109.5 . . ?
C104 C105 H10L 109.5 . . ?
H10K C105 H10L 109.5 . . ?
C104 C105 H10M 109.5 . . ?
H10K C105 H10M 109.5 . . ?
H10L C105 H10M 109.5 . . ?
C202 C201 C202 119(2) 2_655 . ?
C202 C201 H20B 107.5 2_655 . ?
C202 C201 H20B 107.5 . . ?
C202 C201 H20C 107.5 2_655 . ?
C202 C201 H20C 107.5 . . ?
H20B C201 H20C 107.0 . . ?
C201 C202 C203 115.2(18) . . ?
C201 C202 H20D 108.5 . . ?
C203 C202 H20D 108.5 . . ?
C201 C202 H20E 108.5 . . ?
C203 C202 H20E 108.5 . . ?
H20D C202 H20E 107.5 . . ?
C202 C203 H20F 109.5 . . ?
C202 C203 H20G 109.5 . . ?
H20F C203 H20G 109.5 . . ?
C202 C203 H20H 109.5 . . ?
H20F C203 H20H 109.5 . . ?
H20G C203 H20H 109.5 . . ?
Cl1 C100 Cl2 140.8(13) . . ?
Cl1 C100 H10N 101.8 . . ?
Cl2 C100 H10N 101.8 . . ?
Cl1 C100 H10O 101.8 . . ?
Cl2 C100 H10O 101.8 . . ?
H10N C100 H10O 104.7 . . ?
Cl3 C200 Cl4 143.5(15) . . ?
Cl3 C200 H20I 101.1 . . ?
Cl4 C200 H20I 101.1 . . ?
Cl3 C200 H20J 101.1 . . ?
Cl4 C200 H20J 101.1 . . ?
H20I C200 H20J 104.5 . . ?

loop_
_geom_bond_atom_site_label_1
_geom_bond_atom_site_label_2
_geom_bond_distance
_geom_bond_site_symmetry_2
_geom_bond_publ_flag
Pt1 C35 2.014(5) . ?
Pt1 N2 2.092(4) . ?
Pt1 P1 2.2155(13) . ?
Pt1 Pt2 2.6663(4) . ?
Pt2 C42 2.051(5) . ?
Pt2 C49 2.056(5) . ?
Pt2 N1 2.138(4) . ?
Pt2 P2 2.3227(12) . ?
P1 C12 1.818(5) . ?
P1 C6 1.828(5) . ?
P1 C5 1.847(5) . ?
P2 C23 1.824(5) . ?
P2 C29 1.827(5) . ?
P2 C22 1.835(5) . ?
N1 C5 1.338(6) . ?
N1 C1 1.354(6) . ?
N2 C22 1.353(6) . ?
N2 C18 1.355(6) . ?
C1 C2 1.382(7) . ?
C1 H1A 0.9500 . ?
C2 C3 1.381(7) . ?
C2 H2A 0.9500 . ?
C3 C4 1.393(7) . ?
C3 H3A 0.9500 . ?
C4 C5 1.389(7) . ?
C4 H4A 0.9500 . ?
C6 C7 1.372(7) . ?
C6 C11 1.399(7) . ?
C7 C8 1.394(8) . ?
C7 H7A 0.9500 . ?
C8 C9 1.379(9) . ?
C8 H8A 0.9500 . ?
C9 C10 1.372(9) . ?
C9 H9A 0.9500 . ?
C10 C11 1.391(7) . ?
C10 H10A 0.9500 . ?
C11 H11A 0.9500 . ?
C12 C17 1.386(7) . ?
C12 C13 1.394(7) . ?
C13 C14 1.385(7) . ?
C13 H13A 0.9500 . ?
C14 C15 1.371(8) . ?
C14 H14A 0.9500 . ?
C15 C16 1.391(9) . ?
C15 H15A 0.9500 . ?
C16 C17 1.390(7) . ?
C16 H16A 0.9500 . ?
C17 H17A 0.9500 . ?
C18 C19 1.383(7) . ?
C18 H18A 0.9500 . ?
C19 C20 1.369(7) . ?
C19 H19A 0.9500 . ?
C20 C21 1.393(7) . ?
C20 H20A 0.9500 . ?
C21 C22 1.386(7) . ?
C21 H21A 0.9500 . ?
C23 C24 1.382(8) . ?
C23 C28 1.390(8) . ?
C24 C25 1.397(9) . ?
C24 H24A 0.9500 . ?
C25 C26 1.364(12) . ?
C25 H25A 0.9500 . ?
C26 C27 1.370(11) . ?
C26 H26A 0.9500 . ?
C27 C28 1.388(8) . ?
C27 H27A 0.9500 . ?
C28 H28A 0.9500 . ?
C29 C30 1.393(7) . ?
C29 C34 1.397(7) . ?
C30 C31 1.379(7) . ?
C30 H30A 0.9500 . ?
C31 C32 1.384(8) . ?
C31 H31A 0.9500 . ?
C32 C33 1.379(8) . ?
C32 H32A 0.9500 . ?
C33 C34 1.388(7) . ?
C33 H33A 0.9500 . ?
C34 H34A 0.9500 . ?
C35 C40 1.389(7) . ?
C35 C36 1.402(7) . ?
C36 C37 1.390(7) . ?
C36 H36A 0.9500 . ?
C37 C38 1.383(8) . ?
C37 H37A 0.9500 . ?
C38 C39 1.393(8) . ?
C38 C41 1.511(8) . ?
C39 C40 1.395(7) . ?
C39 H39A 0.9500 . ?
C40 H40A 0.9500 . ?
C41 H41A 0.9800 . ?
C41 H41B 0.9800 . ?
C41 H41C 0.9800 . ?
C42 C47 1.400(7) . ?
C42 C43 1.405(7) . ?
C43 C44 1.390(7) . ?
C43 H43A 0.9500 . ?
C44 C45 1.396(7) . ?
C44 H44A 0.9500 . ?
C45 C46 1.384(7) . ?
C45 C48 1.521(7) . ?
C46 C47 1.394(7) . ?
C46 H46A 0.9500 . ?
C47 H47A 0.9500 . ?
C48 H48A 0.9800 . ?
C48 H48B 0.9800 . ?
C48 H48C 0.9800 . ?
C49 H49A 0.9800 . ?
C49 H49B 0.9800 . ?
C49 H49C 0.9800 . ?
C50 O2 1.204(13) . ?
C50 O1 1.240(13) . ?
C50 C51 1.582(15) . ?
C51 F3 1.304(13) . ?
C51 F1 1.329(14) . ?
C51 F2 1.362(12) . ?
C52 O4 1.264(15) . ?
C52 O3 1.281(14) . ?
C52 C53 1.664(16) . ?
C53 F6 1.241(13) . ?
C53 F4 1.298(14) . ?
C53 F5 1.408(14) . ?
C101 C102 1.52(3) . ?
C101 H10B 0.9800 . ?
C101 H10C 0.9800 . ?
C101 H10D 0.9800 . ?
C102 C103 1.52(2) . ?
C102 H10E 0.9900 . ?
C102 H10F 0.9900 . ?
C103 C104 1.49(2) . ?
C103 H10G 0.9900 . ?
C103 H10H 0.9900 . ?
C104 C105 1.60(2) . ?
C104 H10I 0.9900 . ?
C104 H10J 0.9900 . ?
C105 H10K 0.9800 . ?
C105 H10L 0.9800 . ?
C105 H10M 0.9800 . ?
C201 C202 1.430(19) 2_655 ?
C201 C202 1.430(19) . ?
C201 H20B 0.9900 . ?
C201 H20C 0.9900 . ?
C202 C203 1.49(3) . ?
C202 H20D 0.9900 . ?
C202 H20E 0.9900 . ?
C203 H20F 0.9800 . ?
C203 H20G 0.9800 . ?
C203 H20H 0.9800 . ?
Cl1 C100 1.811(9) . ?
Cl2 C100 1.813(9) . ?
C100 H10N 0.9900 . ?
C100 H10O 0.9900 . ?
Cl3 C200 1.802(9) . ?
Cl4 C200 1.805(9) . ?
C200 H20I 0.9900 . ?
C200 H20J 0.9900 . ?
